data_7126201
loop_
_publ_author_name
'Wright, Mark A.'
'Wooldridge, Tyler'
'O'Connell, Maria A'
'Wright, Joseph A.'

_publ_section_title
;
 Ferracyclic carbonyl complexes as anti-inflammatory agents.
;
_journal_issue 31
_journal_name_full 'Chemical communications (Cambridge, England)'
_journal_page_first 4300
_journal_page_last 4303
_journal_paper_doi 10.1039/d0cc01449d
_journal_volume 56
_journal_year 2020
_chemical_formula_moiety 'C14 H10 Br Fe N3 O3, C2 H3 N'
_chemical_formula_sum 'C16 H13 Br Fe N4 O3'
_chemical_formula_weight 445.06
_space_group_crystal_system triclinic
_space_group_IT_number 2
_space_group_name_Hall '-P 1'
_space_group_name_H-M_alt 'P -1'
_atom_sites_solution_hydrogens mixed
_atom_sites_solution_primary dual
_audit_creation_date 2017-07-31
_audit_creation_method
;
Olex2 1.2
(compiled 2017.07.20 svn.r3457 for OlexSys, GUI svn.r5370)
;
_audit_update_record
;
2017-07-31 deposited with the CCDC.	2020-03-11 downloaded from the CCDC.
;
_cell_angle_alpha 96.322(6)
_cell_angle_beta 91.386(5)
_cell_angle_gamma 92.148(5)
_cell_formula_units_Z 2
_cell_length_a 8.0450(6)
_cell_length_b 8.9535(6)
_cell_length_c 12.1950(9)
_cell_measurement_reflns_used 15135
_cell_measurement_temperature 100(2)
_cell_measurement_theta_max 27.5
_cell_measurement_theta_min 2.3
_cell_volume 872.11(11)
_computing_cell_refinement 'CrystalClear-SM Expert 3.1 b27 (Rigaku, 20112)'
_computing_data_collection 'CrystalClear-SM Expert 3.1 b27 (Rigaku, 20112)'
_computing_data_reduction 'CrystalClear-SM Expert 3.1 b27 (Rigaku, 20112)'
_computing_molecular_graphics 'Olex2 (Dolomanov et al., 2009)'
_computing_publication_material 'Olex2 (Dolomanov et al., 2009)'
_computing_structure_refinement 'ShelXL (Sheldrick, 2015)'
_computing_structure_solution 'ShelXT (Sheldrick, 2015)'
_diffrn_ambient_temperature 100(2)
_diffrn_detector CCD
_diffrn_detector_area_resol_mean 28.5714
_diffrn_measured_fraction_theta_full 0.999
_diffrn_measured_fraction_theta_max 0.992
_diffrn_measurement_details
;
scan:
	Number of images: 108
	           Slice: -31.0000 - 77.0000
	     Image width: 1.0000
	        Exp time: 10.0000
	   Rotation axis: Omega
	           Omega: 0.0000
	           Kappa: 72.0000
	             Phi: -120.0000
	             XTD: 40.0089
	          2theta: -13.1268
scan:
	Number of images: 93
	           Slice: -70.0000 - 23.0000
	     Image width: 1.0000
	        Exp time: 10.0000
	   Rotation axis: Omega
	           Omega: 0.0000
	           Kappa: -72.0000
	             Phi: 120.0000
	             XTD: 40.0089
	          2theta: -13.1268
scan:
	Number of images: 84
	           Slice: -61.0000 - 23.0000
	     Image width: 1.0000
	        Exp time: 10.0000
	   Rotation axis: Omega
	           Omega: 0.0000
	           Kappa: -72.0000
	             Phi: -60.0000
	             XTD: 40.0089
	          2theta: -13.1268
scan:
	Number of images: 64
	           Slice: -78.0000 - -14.0000
	     Image width: 1.0000
	        Exp time: 10.0000
	   Rotation axis: Omega
	           Omega: 0.0000
	           Kappa: 0.0000
	             Phi: 120.0000
	             XTD: 40.0089
	          2theta: -13.1268
scan:
	Number of images: 25
	           Slice: -63.0000 - -38.0000
	     Image width: 1.0000
	        Exp time: 10.0000
	   Rotation axis: Omega
	           Omega: 0.0000
	           Kappa: -54.0000
	             Phi: 60.0000
	             XTD: 40.0089
	          2theta: -13.1268
scan:
	Number of images: 108
	           Slice: -31.0000 - 77.0000
	     Image width: 1.0000
	        Exp time: 10.0000
	   Rotation axis: Omega
	           Omega: 0.0000
	           Kappa: 72.0000
	             Phi: -150.0000
	             XTD: 40.0089
	          2theta: -13.1268
scan:
	Number of images: 92
	           Slice: -69.0000 - 23.0000
	     Image width: 1.0000
	        Exp time: 10.0000
	   Rotation axis: Omega
	           Omega: 0.0000
	           Kappa: -72.0000
	             Phi: 90.0000
	             XTD: 40.0089
	          2theta: -13.1268
scan:
	Number of images: 74
	           Slice: -63.0000 - 11.0000
	     Image width: 1.0000
	        Exp time: 10.0000
	   Rotation axis: Omega
	           Omega: 0.0000
	           Kappa: -72.0000
	             Phi: -90.0000
	             XTD: 40.0089
	          2theta: -13.1268
;
_diffrn_measurement_device
;
AFC12 (Right): Kappa 3 circle
;
_diffrn_measurement_device_type 'Rigaku Saturn724+ (2x2 bin mode)'
_diffrn_measurement_method 'profile data from \w-scans'
_diffrn_measurement_specimen_support MiTeGen
_diffrn_orient_matrix_type d*Trek
_diffrn_orient_matrix_UB_11 -0.046429
_diffrn_orient_matrix_UB_12 -0.080188
_diffrn_orient_matrix_UB_13 -0.083062
_diffrn_orient_matrix_UB_21 -0.102980
_diffrn_orient_matrix_UB_22 0.044527
_diffrn_orient_matrix_UB_23 0.007770
_diffrn_orient_matrix_UB_31 0.008969
_diffrn_orient_matrix_UB_32 0.054596
_diffrn_orient_matrix_UB_33 -0.061246
_diffrn_radiation_monochromator Mirrors
_diffrn_radiation_type MoK\a
_diffrn_radiation_wavelength 0.71075
_diffrn_reflns_av_R_equivalents 0.0492
_diffrn_reflns_av_unetI/netI 0.0328
_diffrn_reflns_Laue_measured_fraction_full 0.999
_diffrn_reflns_Laue_measured_fraction_max 0.992
_diffrn_reflns_limit_h_max 10
_diffrn_reflns_limit_h_min -10
_diffrn_reflns_limit_k_max 10
_diffrn_reflns_limit_k_min -11
_diffrn_reflns_limit_l_max 15
_diffrn_reflns_limit_l_min -15
_diffrn_reflns_number 15491
_diffrn_reflns_point_group_measured_fraction_full 0.999
_diffrn_reflns_point_group_measured_fraction_max 0.992
_diffrn_reflns_theta_full 25.242
_diffrn_reflns_theta_max 27.504
_diffrn_reflns_theta_min 2.291
_diffrn_source 'Rotating anode'
_diffrn_source_current 0.0
_diffrn_source_power 0.0
_diffrn_source_voltage 0.0
_exptl_absorpt_coefficient_mu 3.178
_exptl_absorpt_correction_T_max 1.000
_exptl_absorpt_correction_T_min 0.717
_exptl_absorpt_correction_type multi-scan
_exptl_absorpt_process_details 'CrystalClear-SM Expert 3.1 b27 (Rigaku, 2012)'
_exptl_crystal_colour 'Light Brown'
_exptl_crystal_density_diffrn 1.695
_exptl_crystal_description Blade
_exptl_crystal_F_000 444
_exptl_crystal_size_max 0.09
_exptl_crystal_size_mid 0.06
_exptl_crystal_size_min 0.01
_refine_diff_density_max 0.825
_refine_diff_density_min -0.663
_refine_diff_density_rms 0.113
_refine_ls_extinction_method none
_refine_ls_goodness_of_fit_ref 1.070
_refine_ls_hydrogen_treatment mixed
_refine_ls_matrix_type full
_refine_ls_number_parameters 232
_refine_ls_number_reflns 3981
_refine_ls_number_restraints 1
_refine_ls_restrained_S_all 1.070
_refine_ls_R_factor_all 0.0433
_refine_ls_R_factor_gt 0.0396
_refine_ls_shift/su_max 0.001
_refine_ls_shift/su_mean 0.000
_refine_ls_structure_factor_coef Fsqd
_refine_ls_weighting_details 'w=1/[\s^2^(Fo^2^)+(0.0620P)^2^+1.2789P] where P=(Fo^2^+2Fc^2^)/3'
_refine_ls_weighting_scheme calc
_refine_ls_wR_factor_gt 0.1121
_refine_ls_wR_factor_ref 0.1148
_reflns_Friedel_coverage 0.000
_reflns_number_gt 3597
_reflns_number_total 3981
_reflns_threshold_expression 'I > 2\s(I)'
_cod_data_source_file d0cc01449d2.cif
_cod_data_source_block 2014ncs0687
_cod_depositor_comments 'Adding full bibliography for 7126201--7126202.cif.'
_cod_database_code 7126201
_shelx_shelxl_version_number 2017/1
_shelx_space_group_comment
;
The symmetry employed for this shelxl refinement is uniquely defined
by the following loop, which should always be used as a source of
symmetry information in preference to the above space-group names.
They are only intended as comments.
;
_shelx_estimated_absorpt_t_max 0.969
_shelx_estimated_absorpt_t_min 0.763
_olex2_refinement_description
;
1. Fixed Uiso
 At 1.2 times of:
  All C(H) groups
 At 1.5 times of:
  All C(H,H,H) groups
2. Restrained distances
 N2-H2
 0.86 with sigma of 0.02
3.a Aromatic/amide H refined with riding coordinates:
 C1(H1), C2(H2A), C4(H4), C5(H5), C6(H6), C7(H7)
3.b Idealised Me refined as rotating group:
 C14(H14A,H14B,H14C), C16(H16A,H16B,H16C)
;
_olex2_submission_special_instructions 'No special instructions were received'

loop_
_space_group_symop_operation_xyz
'x, y, z'
'-x, -y, -z'

loop_
_atom_site_label
_atom_site_type_symbol
_atom_site_fract_x
_atom_site_fract_y
_atom_site_fract_z
_atom_site_U_iso_or_equiv
_atom_site_adp_type
_atom_site_occupancy
_atom_site_site_symmetry_order
_atom_site_calc_flag
_atom_site_refinement_flags_posn
_atom_site_refinement_flags_adp
_atom_site_refinement_flags_occupancy
_atom_site_disorder_assembly
_atom_site_disorder_group
Br1 Br 0.10174(4) 0.25668(3) 0.85915(3) 0.02776(12) Uani 1 1 d . . . . .
Fe1 Fe 0.32844(5) 0.14602(4) 0.74993(3) 0.02050(12) Uani 1 1 d . . . . .
O1 O 0.0833(3) -0.0532(2) 0.62790(18) 0.0263(5) Uani 1 1 d . . . . .
O2 O 0.2620(3) -0.1123(3) 0.8722(2) 0.0366(6) Uani 1 1 d . . . . .
O3 O 0.5670(4) -0.0137(3) 0.6247(2) 0.0352(6) Uani 1 1 d . . . . .
N1 N 0.3274(3) 0.3220(3) 0.6624(2) 0.0215(5) Uani 1 1 d . . . . .
N2 N 0.1516(3) 0.1608(3) 0.5548(2) 0.0222(5) Uani 1 1 d D . . . .
H2 H 0.077(4) 0.132(5) 0.507(3) 0.040(11) Uiso 1 1 d D . . . .
N3 N 0.4987(3) 0.2507(3) 0.8603(2) 0.0246(5) Uani 1 1 d . . . . .
C1 C 0.4030(4) 0.4618(3) 0.6915(3) 0.0237(6) Uani 1 1 d . . . . .
H1 H 0.468346 0.477326 0.756044 0.028 Uiso 1 1 calc R . . . .
C2 C 0.3858(4) 0.5775(3) 0.6298(3) 0.0255(6) Uani 1 1 d . . . . .
H2A H 0.435544 0.671346 0.653478 0.031 Uiso 1 1 calc R . . . .
C3 C 0.2916(4) 0.5552(3) 0.5286(3) 0.0233(6) Uani 1 1 d . . . . .
C4 C 0.2733(4) 0.6705(3) 0.4595(3) 0.0259(6) Uani 1 1 d . . . . .
H4 H 0.322116 0.765475 0.480374 0.031 Uiso 1 1 calc R . . . .
C5 C 0.1838(4) 0.6429(4) 0.3614(3) 0.0276(6) Uani 1 1 d . . . . .
H5 H 0.173138 0.719111 0.316003 0.033 Uiso 1 1 calc R . . . .
C6 C 0.1082(4) 0.4999(4) 0.3295(3) 0.0276(6) Uani 1 1 d . . . . .
H6 H 0.048564 0.482204 0.262745 0.033 Uiso 1 1 calc R . . . .
C7 C 0.1214(4) 0.3860(3) 0.3958(3) 0.0243(6) Uani 1 1 d . . . . .
H7 H 0.069443 0.292439 0.374474 0.029 Uiso 1 1 calc R . . . .
C8 C 0.2140(3) 0.4115(3) 0.4963(2) 0.0221(6) Uani 1 1 d . . . . .
C9 C 0.2329(3) 0.2996(3) 0.5705(2) 0.0206(5) Uani 1 1 d . . . . .
C10 C 0.1661(4) 0.0656(3) 0.6361(2) 0.0222(6) Uani 1 1 d . . . . .
C11 C 0.2916(4) -0.0131(4) 0.8251(3) 0.0264(6) Uani 1 1 d . . . . .
C12 C 0.4921(4) 0.0403(4) 0.6641(3) 0.0268(7) Uani 1 1 d . . . . .
C13 C 0.5942(4) 0.3140(3) 0.9204(3) 0.0244(6) Uani 1 1 d . . . . .
C14 C 0.7144(4) 0.4004(4) 0.9951(3) 0.0278(6) Uani 1 1 d . . . . .
H14A H 0.823670 0.364336 0.981365 0.042 Uiso 1 1 calc GR . . . .
H14B H 0.686601 0.389437 1.070000 0.042 Uiso 1 1 calc GR . . . .
H14C H 0.712432 0.504617 0.983359 0.042 Uiso 1 1 calc GR . . . .
N4 N 0.6076(4) 0.7147(4) 0.8611(3) 0.0395(7) Uani 1 1 d . . . . .
C15 C 0.7076(4) 0.8068(4) 0.8609(3) 0.0291(7) Uani 1 1 d . . . . .
C16 C 0.8359(5) 0.9267(5) 0.8601(3) 0.0411(9) Uani 1 1 d . . . . .
H16A H 0.920402 0.915409 0.915259 0.062 Uiso 1 1 calc GR . . . .
H16B H 0.786915 1.022516 0.875851 0.062 Uiso 1 1 calc GR . . . .
H16C H 0.884780 0.920750 0.788826 0.062 Uiso 1 1 calc GR . . . .

loop_
_atom_site_aniso_label
_atom_site_aniso_U_11
_atom_site_aniso_U_22
_atom_site_aniso_U_33
_atom_site_aniso_U_23
_atom_site_aniso_U_13
_atom_site_aniso_U_12
Br1 0.02298(17) 0.02847(19) 0.03179(19) 0.00221(13) 0.00352(12) 0.00211(12)
Fe1 0.0176(2) 0.0194(2) 0.0246(2) 0.00222(16) 0.00226(16) 0.00125(15)
O1 0.0284(11) 0.0215(10) 0.0289(11) 0.0040(9) -0.0007(9) -0.0038(8)
O2 0.0354(13) 0.0324(13) 0.0450(15) 0.0162(11) 0.0065(11) 0.0043(10)
O3 0.0390(15) 0.0313(14) 0.0362(14) 0.0148(11) -0.0079(12) -0.0129(12)
N1 0.0186(11) 0.0200(11) 0.0262(12) 0.0022(10) 0.0039(9) 0.0011(9)
N2 0.0204(12) 0.0204(12) 0.0254(13) 0.0021(10) 0.0005(10) 0.0001(9)
N3 0.0199(12) 0.0248(12) 0.0291(13) 0.0021(10) 0.0060(10) 0.0022(10)
C1 0.0196(13) 0.0214(14) 0.0291(15) -0.0020(12) 0.0034(11) -0.0002(11)
C2 0.0208(14) 0.0221(14) 0.0330(16) -0.0002(12) 0.0056(12) -0.0018(11)
C3 0.0191(13) 0.0228(14) 0.0279(15) 0.0008(12) 0.0073(11) 0.0020(11)
C4 0.0236(14) 0.0213(14) 0.0335(16) 0.0043(12) 0.0079(12) 0.0016(11)
C5 0.0226(14) 0.0262(15) 0.0358(17) 0.0091(13) 0.0082(12) 0.0041(12)
C6 0.0242(14) 0.0303(16) 0.0291(16) 0.0046(13) 0.0038(12) 0.0047(12)
C7 0.0215(13) 0.0225(14) 0.0290(15) 0.0024(12) 0.0042(11) 0.0008(11)
C8 0.0190(13) 0.0215(13) 0.0263(14) 0.0024(11) 0.0067(11) 0.0028(10)
C9 0.0169(12) 0.0202(13) 0.0245(14) -0.0002(11) 0.0053(10) 0.0021(10)
C10 0.0189(13) 0.0220(14) 0.0256(14) 0.0014(11) 0.0031(11) 0.0030(10)
C11 0.0212(14) 0.0282(16) 0.0297(16) 0.0012(13) 0.0003(12) 0.0066(12)
C12 0.0258(16) 0.0248(16) 0.0311(17) 0.0199(14) -0.0163(14) -0.0191(13)
C13 0.0203(13) 0.0237(14) 0.0300(15) 0.0041(12) 0.0064(12) 0.0052(11)
C14 0.0214(14) 0.0267(15) 0.0343(17) 0.0001(13) -0.0008(12) -0.0016(12)
N4 0.0354(16) 0.0448(18) 0.0364(17) -0.0007(13) 0.0065(13) -0.0088(14)
C15 0.0276(15) 0.0332(17) 0.0268(15) 0.0032(13) 0.0036(12) 0.0041(13)
C16 0.0354(19) 0.044(2) 0.043(2) 0.0025(17) 0.0043(15) -0.0108(16)

loop_
_atom_type_symbol
_atom_type_description
_atom_type_scat_dispersion_real
_atom_type_scat_dispersion_imag
_atom_type_scat_source
C C 0.0033 0.0016 'International Tables Vol C Tables 4.2.6.8 and 6.1.1.4'
H H 0.0000 0.0000 'International Tables Vol C Tables 4.2.6.8 and 6.1.1.4'
Br Br -0.2901 2.4595 'International Tables Vol C Tables 4.2.6.8 and 6.1.1.4'
Fe Fe 0.3463 0.8444 'International Tables Vol C Tables 4.2.6.8 and 6.1.1.4'
N N 0.0061 0.0033 'International Tables Vol C Tables 4.2.6.8 and 6.1.1.4'
O O 0.0106 0.0060 'International Tables Vol C Tables 4.2.6.8 and 6.1.1.4'

loop_
_geom_angle_atom_site_label_1
_geom_angle_atom_site_label_2
_geom_angle_atom_site_label_3
_geom_angle
_geom_angle_site_symmetry_1
_geom_angle_site_symmetry_3
_geom_angle_publ_flag
N1 Fe1 Br1 88.82(7) . . ?
N1 Fe1 N3 91.98(11) . . ?
N3 Fe1 Br1 90.38(7) . . ?
C10 Fe1 Br1 89.30(8) . . ?
C10 Fe1 N1 81.74(12) . . ?
C10 Fe1 N3 173.72(12) . . ?
C11 Fe1 Br1 84.52(10) . . ?
C11 Fe1 N1 170.23(12) . . ?
C11 Fe1 N3 95.19(13) . . ?
C11 Fe1 C10 91.02(14) . . ?
C11 Fe1 C12 90.77(13) . . ?
C12 Fe1 Br1 174.03(9) . . ?
C12 Fe1 N1 95.39(11) . . ?
C12 Fe1 N3 93.71(11) . . ?
C12 Fe1 C10 87.10(12) . . ?
C1 N1 Fe1 126.9(2) . . ?
C9 N1 Fe1 114.0(2) . . ?
C9 N1 C1 118.9(3) . . ?
C9 N2 H2 127(3) . . ?
C9 N2 C10 118.7(3) . . ?
C10 N2 H2 113(3) . . ?
C13 N3 Fe1 177.6(3) . . ?
N1 C1 H1 118.7 . . ?
C2 C1 N1 122.5(3) . . ?
C2 C1 H1 118.7 . . ?
C1 C2 H2A 120.1 . . ?
C1 C2 C3 119.9(3) . . ?
C3 C2 H2A 120.1 . . ?
C4 C3 C2 122.3(3) . . ?
C4 C3 C8 119.1(3) . . ?
C8 C3 C2 118.6(3) . . ?
C3 C4 H4 119.8 . . ?
C5 C4 C3 120.3(3) . . ?
C5 C4 H4 119.8 . . ?
C4 C5 H5 119.9 . . ?
C4 C5 C6 120.3(3) . . ?
C6 C5 H5 119.9 . . ?
C5 C6 H6 119.6 . . ?
C7 C6 C5 120.8(3) . . ?
C7 C6 H6 119.6 . . ?
C6 C7 H7 120.1 . . ?
C6 C7 C8 119.8(3) . . ?
C8 C7 H7 120.1 . . ?
C3 C8 C9 116.9(3) . . ?
C7 C8 C3 119.6(3) . . ?
C7 C8 C9 123.4(3) . . ?
N1 C9 N2 113.9(3) . . ?
N1 C9 C8 123.1(3) . . ?
N2 C9 C8 123.0(3) . . ?
O1 C10 Fe1 129.3(2) . . ?
O1 C10 N2 119.5(3) . . ?
N2 C10 Fe1 111.2(2) . . ?
O2 C11 Fe1 177.4(3) . . ?
O3 C12 Fe1 177.2(3) . . ?
N3 C13 C14 177.6(3) . . ?
C13 C14 H14A 109.5 . . ?
C13 C14 H14B 109.5 . . ?
C13 C14 H14C 109.5 . . ?
H14A C14 H14B 109.5 . . ?
H14A C14 H14C 109.5 . . ?
H14B C14 H14C 109.5 . . ?
N4 C15 C16 179.5(4) . . ?
C15 C16 H16A 109.5 . . ?
C15 C16 H16B 109.5 . . ?
C15 C16 H16C 109.5 . . ?
H16A C16 H16B 109.5 . . ?
H16A C16 H16C 109.5 . . ?
H16B C16 H16C 109.5 . . ?

loop_
_geom_bond_atom_site_label_1
_geom_bond_atom_site_label_2
_geom_bond_distance
_geom_bond_site_symmetry_2
_geom_bond_publ_flag
Br1 Fe1 2.4585(5) . ?
Fe1 N1 1.998(3) . ?
Fe1 N3 2.025(3) . ?
Fe1 C10 1.942(3) . ?
Fe1 C11 1.796(3) . ?
Fe1 C12 1.915(5) . ?
O1 C10 1.227(4) . ?
O2 C11 1.130(4) . ?
O3 C12 0.901(4) . ?
N1 C1 1.377(4) . ?
N1 C9 1.331(4) . ?
N2 H2 0.841(19) . ?
N2 C9 1.374(4) . ?
N2 C10 1.382(4) . ?
N3 C13 1.139(4) . ?
C1 H1 0.9300 . ?
C1 C2 1.356(4) . ?
C2 H2A 0.9300 . ?
C2 C3 1.424(4) . ?
C3 C4 1.413(4) . ?
C3 C8 1.420(4) . ?
C4 H4 0.9300 . ?
C4 C5 1.374(5) . ?
C5 H5 0.9300 . ?
C5 C6 1.408(5) . ?
C6 H6 0.9300 . ?
C6 C7 1.375(4) . ?
C7 H7 0.9300 . ?
C7 C8 1.410(4) . ?
C8 C9 1.432(4) . ?
C13 C14 1.453(4) . ?
C14 H14A 0.9600 . ?
C14 H14B 0.9600 . ?
C14 H14C 0.9600 . ?
N4 C15 1.130(4) . ?
C15 C16 1.462(5) . ?
C16 H16A 0.9600 . ?
C16 H16B 0.9600 . ?
C16 H16C 0.9600 . ?
